data_7049910
loop_
_publ_author_name
'Tong, Liuchuan'
'Davis, Luke M.'
'Gong, Xian'
'Feng, Jun'
'Beh, Eugene S.'
'Gordon, Roy G.'

_publ_section_title
;
 Synthesis of volatile, reactive coinage metal 5,5-bicyclic amidinates
 with enhanced thermal stability for chemical vapor deposition.
;
_journal_issue 20
_journal_name_full 'Dalton transactions (Cambridge, England : 2003)'
_journal_page_first 6709
_journal_page_last 6713
_journal_paper_doi 10.1039/c9dt01202h
_journal_volume 48
_journal_year 2019
_chemical_formula_moiety 'C40 H68 Ag4 N8'
_chemical_formula_sum 'C40 H68 Ag4 N8'
_chemical_formula_weight 1092.492
_space_group_IT_number 70
_space_group_name_Hall '-F 2uv 2vw'
_space_group_name_H-M_alt 'F d d d :2'
_symmetry_cell_setting orthorhombic
_symmetry_space_group_name_Hall '-F 2uv 2vw'
_symmetry_space_group_name_H-M 'F d d d :2'
_atom_sites_solution_hydrogens geom
_atom_sites_solution_primary direct
_atom_sites_solution_secondary difmap
_audit_creation_method SHELXL-97
_audit_update_record
;
2019-01-05 deposited with the CCDC.    2019-04-29 downloaded from the CCDC.
;
_cell_angle_alpha 90.00
_cell_angle_beta 90.00
_cell_angle_gamma 90.00
_cell_formula_units_Z 8
_cell_length_a 11.3046(16)
_cell_length_b 23.157(3)
_cell_length_c 33.145(5)
_cell_measurement_reflns_used 116
_cell_measurement_temperature 100(2)
_cell_measurement_theta_max 20.603
_cell_measurement_theta_min 3.695
_cell_volume 8677(2)
_computing_cell_refinement 'SAINT 8.37A (Bruker-AXS, 2015)'
_computing_data_reduction 'SAINT 8.37A (Bruker-AXS, 2015)'
_computing_structure_refinement 'SHELXL-97 (Sheldrick, 1997)'
_computing_structure_solution 'SHELXS-97 (Sheldrick, 1990)'
_diffrn_ambient_temperature 100(2)
_diffrn_measured_fraction_theta_full 1.000
_diffrn_measured_fraction_theta_max 1.000
_diffrn_measurement_device_type 'Bruker APEX-II CCD'
_diffrn_measurement_method '\f and \w scans'
_diffrn_radiation_monochromator graphite
_diffrn_radiation_source 'fine-focus sealed tube'
_diffrn_radiation_type MoK\a
_diffrn_radiation_wavelength 0.71073
_diffrn_reflns_av_R_equivalents 0.0644
_diffrn_reflns_av_sigmaI/netI 0.0356
_diffrn_reflns_limit_h_max 13
_diffrn_reflns_limit_h_min -13
_diffrn_reflns_limit_k_max 28
_diffrn_reflns_limit_k_min -28
_diffrn_reflns_limit_l_max 39
_diffrn_reflns_limit_l_min -40
_diffrn_reflns_number 24771
_diffrn_reflns_theta_full 25.68
_diffrn_reflns_theta_max 25.68
_diffrn_reflns_theta_min 2.10
_exptl_absorpt_coefficient_mu 1.816
_exptl_absorpt_correction_T_max 0.92193
_exptl_absorpt_correction_T_min 0.86229
_exptl_absorpt_correction_type analytical
_exptl_absorpt_process_details 'based on indexed crystal faces, Bruker SHELXTL97 (Sheldrick, 2014)'
_exptl_crystal_colour colorless
_exptl_crystal_density_diffrn 1.673
_exptl_crystal_density_method 'not measured'
_exptl_crystal_description block
_exptl_crystal_F_000 4416
_exptl_crystal_recrystallization_method 'Re-crystallisation from solvent: CH2Cl2, C6H14'
_exptl_crystal_size_max 0.119
_exptl_crystal_size_mid 0.103
_exptl_crystal_size_min 0.054
_refine_diff_density_max 0.399
_refine_diff_density_min -0.274
_refine_diff_density_rms 0.069
_refine_ls_extinction_method none
_refine_ls_goodness_of_fit_ref 0.921
_refine_ls_hydrogen_treatment constr
_refine_ls_matrix_type full
_refine_ls_number_parameters 191
_refine_ls_number_reflns 2070
_refine_ls_number_restraints 229
_refine_ls_restrained_S_all 0.882
_refine_ls_R_factor_all 0.0459
_refine_ls_R_factor_gt 0.0201
_refine_ls_shift/su_max 0.001
_refine_ls_shift/su_mean 0.000
_refine_ls_structure_factor_coef Fsqd
_refine_ls_weighting_details 'calc w=1/[\s^2^(Fo^2^)+(0.0140P)^2^+0.0000P] where P=(Fo^2^+2Fc^2^)/3'
_refine_ls_weighting_scheme calc
_refine_ls_wR_factor_gt 0.0325
_refine_ls_wR_factor_ref 0.0360
_reflns_number_gt 1397
_reflns_number_total 2070
_reflns_threshold_expression >2sigma(I)
_cod_data_source_file c9dt01202h2.cif
_cod_data_source_block 064082face
_cod_depositor_comments
;
The following automatic conversions were performed:

'_symmetry_cell_setting' value 'Orthorhombic' changed to
'orthorhombic' according to
/home/data/users/saulius/crontab/automatic-downloads/rss-feeds/RSC/lib/dictionaries/cif_core.dic
dictionary named 'cif_core.dic' version 2.4.2 from 2011-04-26.

Automatic conversion script
Id: cif_fix_values 4973 2017-02-22 13:04:09Z antanas 

 Adding full bibliography for 7049909--7049910.cif.
;
_cod_original_sg_symbol_H-M Fddd
_cod_database_code 7049910

loop_
_symmetry_equiv_pos_as_xyz
'x, y, z'
'-x+3/4, -y+3/4, z'
'-x+3/4, y, -z+3/4'
'x, -y+3/4, -z+3/4'
'x, y+1/2, z+1/2'
'-x+3/4, -y+5/4, z+1/2'
'-x+3/4, y+1/2, -z+5/4'
'x, -y+5/4, -z+5/4'
'x+1/2, y, z+1/2'
'-x+5/4, -y+3/4, z+1/2'
'-x+5/4, y, -z+5/4'
'x+1/2, -y+3/4, -z+5/4'
'x+1/2, y+1/2, z'
'-x+5/4, -y+5/4, z'
'-x+5/4, y+1/2, -z+3/4'
'x+1/2, -y+5/4, -z+3/4'
'-x, -y, -z'
'x-3/4, y-3/4, -z'
'x-3/4, -y, z-3/4'
'-x, y-3/4, z-3/4'
'-x, -y+1/2, -z+1/2'
'x-3/4, y-1/4, -z+1/2'
'x-3/4, -y+1/2, z-1/4'
'-x, y-1/4, z-1/4'
'-x+1/2, -y, -z+1/2'
'x-1/4, y-3/4, -z+1/2'
'x-1/4, -y, z-1/4'
'-x+1/2, y-3/4, z-1/4'
'-x+1/2, -y+1/2, -z'
'x-1/4, y-1/4, -z'
'x-1/4, -y+1/2, z-3/4'
'-x+1/2, y-1/4, z-3/4'

loop_
_atom_site_label
_atom_site_type_symbol
_atom_site_fract_x
_atom_site_fract_y
_atom_site_fract_z
_atom_site_U_iso_or_equiv
_atom_site_adp_type
_atom_site_occupancy
_atom_site_symmetry_multiplicity
_atom_site_calc_flag
_atom_site_refinement_flags
_atom_site_disorder_assembly
_atom_site_disorder_group
Ag1 Ag 1.1250 0.558146(11) 0.1250 0.02079(8) Uani 1 2 d S . .
Ag2 Ag 1.1250 0.6250 0.037200(8) 0.02141(8) Uani 1 2 d S . .
N1 N 0.95447(17) 0.54671(10) 0.10162(6) 0.0211(5) Uani 1 1 d . A .
N2 N 0.95768(17) 0.59048(9) 0.03611(6) 0.0214(5) Uani 1 1 d . A .
C1 C 0.9116(2) 0.56187(12) 0.06616(8) 0.0241(7) Uani 1 1 d D . .
C2 C 0.8627(2) 0.51058(11) 0.12270(8) 0.0264(6) Uani 1 1 d DU . .
C3 C 0.7795(4) 0.49241(19) 0.08731(12) 0.0265(12) Uani 0.752(6) 1 d PDU A 1
H3A H 0.8085 0.4568 0.0740 0.032 Uiso 0.752(6) 1 calc PR A 1
H3B H 0.6978 0.4858 0.0971 0.032 Uiso 0.752(6) 1 calc PR A 1
C4 C 0.7843(4) 0.5436(2) 0.05858(13) 0.0249(16) Uani 0.752(6) 1 d PDU A 1
H4 H 0.7286 0.5746 0.0677 0.030 Uiso 0.752(6) 1 calc PR A 1
C4B C 0.8034(10) 0.5266(6) 0.0553(3) 0.022(4) Uani 0.248(6) 1 d PDU A 2
H4Z H 0.8286 0.4890 0.0432 0.026 Uiso 0.248(6) 1 calc PR A 2
C5 C 0.7857(4) 0.54002(19) 0.01279(11) 0.0251(11) Uani 0.752(6) 1 d PDU A 1
H5A H 0.7061 0.5470 0.0013 0.030 Uiso 0.752(6) 1 calc PR A 1
H5B H 0.8151 0.5020 0.0035 0.030 Uiso 0.752(6) 1 calc PR A 1
C6 C 0.8730(3) 0.58936(11) 0.00144(7) 0.0256(6) Uani 1 1 d DU . .
C7 C 0.9208(5) 0.4596(2) 0.14300(17) 0.0410(15) Uani 0.752(6) 1 d PDU A 1
H7A H 0.9698 0.4388 0.1234 0.061 Uiso 0.752(6) 1 calc PR A 1
H7B H 0.8598 0.4336 0.1535 0.061 Uiso 0.752(6) 1 calc PR A 1
H7C H 0.9706 0.4732 0.1653 0.061 Uiso 0.752(6) 1 calc PR A 1
C8 C 0.7976(4) 0.5480(2) 0.15357(14) 0.0375(14) Uani 0.752(6) 1 d PDU A 1
H8A H 0.7444 0.5237 0.1696 0.056 Uiso 0.752(6) 1 calc PR A 1
H8B H 0.7515 0.5776 0.1395 0.056 Uiso 0.752(6) 1 calc PR A 1
H8C H 0.8553 0.5666 0.1714 0.056 Uiso 0.752(6) 1 calc PR A 1
C9 C 0.8096(5) 0.64672(19) -0.0051(2) 0.0347(15) Uani 0.752(6) 1 d PDU A 1
H9A H 0.7593 0.6551 0.0182 0.052 Uiso 0.752(6) 1 calc PR A 1
H9B H 0.7607 0.6443 -0.0295 0.052 Uiso 0.752(6) 1 calc PR A 1
H9C H 0.8682 0.6776 -0.0084 0.052 Uiso 0.752(6) 1 calc PR A 1
C10 C 0.9413(5) 0.5754(2) -0.03692(16) 0.0338(14) Uani 0.752(6) 1 d PDU A 1
H10A H 1.0023 0.6048 -0.0413 0.051 Uiso 0.752(6) 1 calc PR A 1
H10B H 0.8869 0.5749 -0.0599 0.051 Uiso 0.752(6) 1 calc PR A 1
H10C H 0.9788 0.5374 -0.0342 0.051 Uiso 0.752(6) 1 calc PR A 1
C3B C 0.7507(7) 0.5161(7) 0.0965(3) 0.023(3) Uani 0.248(6) 1 d PDU A 2
H3B1 H 0.7031 0.4803 0.0970 0.028 Uiso 0.248(6) 1 calc PR A 2
H3B2 H 0.7009 0.5490 0.1052 0.028 Uiso 0.248(6) 1 calc PR A 2
C5B C 0.7596(7) 0.5662(5) 0.0225(4) 0.022(3) Uani 0.248(6) 1 d PDU A 2
H5B1 H 0.7130 0.5984 0.0341 0.026 Uiso 0.248(6) 1 calc PR A 2
H5B2 H 0.7093 0.5449 0.0031 0.026 Uiso 0.248(6) 1 calc PR A 2
C7B C 0.8971(15) 0.4467(4) 0.1254(5) 0.040(4) Uani 0.248(6) 1 d PDU A 2
H7B1 H 0.9798 0.4434 0.1341 0.060 Uiso 0.248(6) 1 calc PR A 2
H7B2 H 0.8876 0.4285 0.0989 0.060 Uiso 0.248(6) 1 calc PR A 2
H7B3 H 0.8460 0.4272 0.1451 0.060 Uiso 0.248(6) 1 calc PR A 2
C8B C 0.8510(12) 0.5314(6) 0.1661(2) 0.029(4) Uani 0.248(6) 1 d PDU A 2
H8B1 H 0.7871 0.5102 0.1795 0.044 Uiso 0.248(6) 1 calc PR A 2
H8B2 H 0.8330 0.5727 0.1663 0.044 Uiso 0.248(6) 1 calc PR A 2
H8B3 H 0.9255 0.5245 0.1804 0.044 Uiso 0.248(6) 1 calc PR A 2
C9B C 0.8596(14) 0.6519(4) -0.0115(6) 0.034(4) Uani 0.248(6) 1 d PDU A 2
H9B1 H 0.8353 0.6753 0.0118 0.051 Uiso 0.248(6) 1 calc PR A 2
H9B2 H 0.7995 0.6547 -0.0327 0.051 Uiso 0.248(6) 1 calc PR A 2
H9B3 H 0.9354 0.6662 -0.0218 0.051 Uiso 0.248(6) 1 calc PR A 2
C10B C 0.9176(17) 0.5505(6) -0.0320(5) 0.037(5) Uani 0.248(6) 1 d PDU A 2
H10D H 1.0002 0.5600 -0.0380 0.055 Uiso 0.248(6) 1 calc PR A 2
H10E H 0.8693 0.5561 -0.0562 0.055 Uiso 0.248(6) 1 calc PR A 2
H10F H 0.9123 0.5101 -0.0233 0.055 Uiso 0.248(6) 1 calc PR A 2

loop_
_atom_site_aniso_label
_atom_site_aniso_U_11
_atom_site_aniso_U_22
_atom_site_aniso_U_33
_atom_site_aniso_U_23
_atom_site_aniso_U_13
_atom_site_aniso_U_12
Ag1 0.01466(14) 0.02688(17) 0.02081(16) 0.000 -0.00089(15) 0.000
Ag2 0.01676(15) 0.02543(17) 0.02203(17) 0.000 0.000 -0.00428(15)
N1 0.0155(12) 0.0293(14) 0.0185(12) -0.0037(11) 0.0023(10) -0.0048(10)
N2 0.0189(12) 0.0252(14) 0.0202(13) -0.0023(11) -0.0014(10) -0.0043(10)
C1 0.0148(14) 0.0330(18) 0.0245(17) -0.0044(14) 0.0006(12) -0.0056(12)
C2 0.0183(13) 0.0400(16) 0.0210(14) -0.0037(13) 0.0055(17) -0.0084(12)
C3 0.016(2) 0.037(3) 0.027(3) -0.006(2) 0.0054(19) -0.001(2)
C4 0.015(2) 0.031(3) 0.028(3) -0.007(2) -0.001(2) -0.005(2)
C4B 0.013(6) 0.024(7) 0.028(7) -0.008(6) 0.003(5) 0.002(5)
C5 0.018(2) 0.030(3) 0.028(2) -0.006(2) -0.0023(18) -0.0041(19)
C6 0.0213(13) 0.0322(16) 0.0233(14) -0.0004(12) -0.0051(16) -0.0010(17)
C7 0.035(3) 0.057(3) 0.031(4) 0.024(3) -0.005(3) -0.012(3)
C8 0.031(3) 0.057(3) 0.025(3) -0.009(2) 0.008(2) -0.018(2)
C9 0.033(3) 0.036(3) 0.036(3) 0.002(2) -0.017(3) 0.000(2)
C10 0.031(3) 0.042(4) 0.028(3) -0.008(3) -0.007(2) -0.006(3)
C3B 0.011(5) 0.032(6) 0.028(6) -0.004(5) 0.007(4) -0.001(4)
C5B 0.017(5) 0.025(5) 0.024(6) -0.005(5) -0.006(4) -0.002(4)
C7B 0.022(8) 0.069(9) 0.030(9) 0.020(8) 0.000(8) -0.003(7)
C8B 0.018(6) 0.043(7) 0.026(6) 0.006(5) 0.001(5) -0.012(5)
C9B 0.033(8) 0.047(7) 0.023(7) -0.003(5) -0.013(7) -0.008(6)
C10B 0.044(10) 0.029(9) 0.038(9) -0.018(8) -0.012(7) -0.006(8)

loop_
_atom_type_symbol
_atom_type_description
_atom_type_scat_dispersion_real
_atom_type_scat_dispersion_imag
_atom_type_scat_source
C C 0.0033 0.0016 'International Tables Vol C Tables 4.2.6.8 and 6.1.1.4'
H H 0.0000 0.0000 'International Tables Vol C Tables 4.2.6.8 and 6.1.1.4'
N N 0.0061 0.0033 'International Tables Vol C Tables 4.2.6.8 and 6.1.1.4'
Ag Ag -0.8971 1.1015 'International Tables Vol C Tables 4.2.6.8 and 6.1.1.4'

loop_
_geom_angle_atom_site_label_1
_geom_angle_atom_site_label_2
_geom_angle_atom_site_label_3
_geom_angle
_geom_angle_site_symmetry_1
_geom_angle_site_symmetry_3
N1 Ag1 N1 165.47(12) 11_654 .
N1 Ag1 Ag1 97.26(6) 11_654 14_655
N1 Ag1 Ag1 97.26(6) . 14_655
N1 Ag1 Ag2 112.71(6) 11_654 .
N1 Ag1 Ag2 74.50(6) . .
Ag1 Ag1 Ag2 61.988(7) 14_655 .
N1 Ag1 Ag2 74.50(6) 11_654 11_654
N1 Ag1 Ag2 112.71(6) . 11_654
Ag1 Ag1 Ag2 61.986(7) 14_655 11_654
Ag2 Ag1 Ag2 123.974(13) . 11_654
N2 Ag2 N2 177.98(12) 14_655 .
N2 Ag2 Ag1 80.37(6) 14_655 14_655
N2 Ag2 Ag1 101.44(6) . 14_655
N2 Ag2 Ag1 101.44(6) 14_655 .
N2 Ag2 Ag1 80.37(6) . .
Ag1 Ag2 Ag1 56.024(13) 14_655 .
C1 N1 C2 107.9(2) . .
C1 N1 Ag1 129.37(17) . .
C2 N1 Ag1 122.23(16) . .
C1 N2 C6 108.8(2) . .
C1 N2 Ag2 123.51(17) . .
C6 N2 Ag2 127.57(17) . .
N2 C1 N1 131.9(2) . .
N2 C1 C4B 114.6(5) . .
N1 C1 C4B 111.4(4) . .
N2 C1 C4 113.1(3) . .
N1 C1 C4 114.9(3) . .
C4B C1 C4 17.6(7) . .
N1 C2 C7 110.0(3) . .
N1 C2 C8B 108.8(5) . .
C7 C2 C8B 82.2(6) . .
N1 C2 C8 109.1(3) . .
C7 C2 C8 110.7(3) . .
C8B C2 C8 31.5(5) . .
N1 C2 C7B 112.9(7) . .
C7 C2 C7B 26.9(6) . .
C8B C2 C7B 105.7(8) . .
C8 C2 C7B 129.0(7) . .
N1 C2 C3B 105.0(5) . .
C7 C2 C3B 132.4(6) . .
C8B C2 C3B 115.8(6) . .
C8 C2 C3B 86.3(5) . .
C7B C2 C3B 108.8(8) . .
N1 C2 C3 102.5(2) . .
C7 C2 C3 112.7(3) . .
C8B C2 C3 138.0(5) . .
C8 C2 C3 111.5(3) . .
C7B C2 C3 86.4(6) . .
C3B C2 C3 26.3(5) . .
C4 C3 C2 103.8(3) . .
C4 C3 H3A 111.0 . .
C2 C3 H3A 111.0 . .
C4 C3 H3B 111.0 . .
C2 C3 H3B 111.0 . .
H3A C3 H3B 109.0 . .
C1 C4 C5 99.8(3) . .
C1 C4 C3 98.5(3) . .
C5 C4 C3 125.6(5) . .
C1 C4 H4 110.3 . .
C5 C4 H4 110.3 . .
C3 C4 H4 110.3 . .
C5B C4B C3B 128.3(13) . .
C5B C4B C1 96.2(8) . .
C3B C4B C1 101.0(8) . .
C5B C4B H4Z 109.6 . .
C3B C4B H4Z 109.6 . .
C1 C4B H4Z 109.6 . .
C4 C5 C6 102.0(3) . .
C4 C5 H5A 111.4 . .
C6 C5 H5A 111.4 . .
C4 C5 H5B 111.4 . .
C6 C5 H5B 111.4 . .
H5A C5 H5B 109.2 . .
N2 C6 C10B 111.0(9) . .
N2 C6 C9B 105.3(7) . .
C10B C6 C9B 113.3(10) . .
N2 C6 C10 108.7(3) . .
C10B C6 C10 25.0(6) . .
C9B C6 C10 91.0(8) . .
N2 C6 C9 113.3(3) . .
C10B C6 C9 124.8(8) . .
C9B C6 C9 23.3(6) . .
C10 C6 C9 107.7(4) . .
N2 C6 C5B 100.9(5) . .
C10B C6 C5B 113.5(7) . .
C9B C6 C5B 111.9(8) . .
C10 C6 C5B 136.1(6) . .
C9 C6 C5B 88.7(5) . .
N2 C6 C5 103.5(2) . .
C10B C6 C5 87.2(6) . .
C9B C6 C5 134.9(7) . .
C10 C6 C5 111.6(3) . .
C9 C6 C5 112.1(3) . .
C5B C6 C5 27.8(4) . .
C2 C7 H7A 109.5 . .
C2 C7 H7B 109.5 . .
C2 C7 H7C 109.5 . .
C2 C8 H8A 109.5 . .
C2 C8 H8B 109.5 . .
C2 C8 H8C 109.5 . .
C6 C9 H9A 109.5 . .
C6 C9 H9B 109.5 . .
C6 C9 H9C 109.5 . .
C6 C10 H10A 109.5 . .
C6 C10 H10B 109.5 . .
C6 C10 H10C 109.5 . .
C4B C3B C2 101.5(7) . .
C4B C3B H3B1 111.5 . .
C2 C3B H3B1 111.5 . .
C4B C3B H3B2 111.5 . .
C2 C3B H3B2 111.5 . .
H3B1 C3B H3B2 109.3 . .
C4B C5B C6 105.2(7) . .
C4B C5B H5B1 110.7 . .
C6 C5B H5B1 110.7 . .
C4B C5B H5B2 110.7 . .
C6 C5B H5B2 110.7 . .
H5B1 C5B H5B2 108.8 . .
C2 C7B H7B1 109.5 . .
C2 C7B H7B2 109.5 . .
H7B1 C7B H7B2 109.5 . .
C2 C7B H7B3 109.5 . .
H7B1 C7B H7B3 109.5 . .
H7B2 C7B H7B3 109.5 . .
C2 C8B H8B1 109.5 . .
C2 C8B H8B2 109.5 . .
H8B1 C8B H8B2 109.5 . .
C2 C8B H8B3 109.5 . .
H8B1 C8B H8B3 109.5 . .
H8B2 C8B H8B3 109.5 . .
C6 C9B H9B1 109.5 . .
C6 C9B H9B2 109.5 . .
H9B1 C9B H9B2 109.5 . .
C6 C9B H9B3 109.5 . .
H9B1 C9B H9B3 109.5 . .
H9B2 C9B H9B3 109.5 . .
C6 C10B H10D 109.5 . .
C6 C10B H10E 109.5 . .
H10D C10B H10E 109.5 . .
C6 C10B H10F 109.5 . .
H10D C10B H10F 109.5 . .
H10E C10B H10F 109.5 . .

loop_
_geom_bond_atom_site_label_1
_geom_bond_atom_site_label_2
_geom_bond_distance
_geom_bond_site_symmetry_2
Ag1 N1 2.094(2) 11_654
Ag1 N1 2.094(2) .
Ag1 Ag1 3.0963(7) 14_655
Ag1 Ag2 3.2964(5) .
Ag1 Ag2 3.2964(5) 11_654
Ag2 N2 2.054(2) 14_655
Ag2 N2 2.054(2) .
Ag2 Ag1 3.2964(4) 14_655
N1 C1 1.319(3) .
N1 C2 1.505(3) .
N2 C1 1.305(3) .
N2 C6 1.496(3) .
C1 C4B 1.514(8) .
C1 C4 1.520(4) .
C2 C7 1.510(4) .
C2 C8B 1.522(7) .
C2 C8 1.529(4) .
C2 C7B 1.533(8) .
C2 C3B 1.541(7) .
C2 C3 1.561(4) .
C3 C4 1.522(5) .
C3 H3A 0.9900 .
C3 H3B 0.9900 .
C4 C5 1.520(5) .
C4 H4 1.0000 .
C4B C5B 1.507(8) .
C4B C3B 1.508(8) .
C4B H4Z 1.0000 .
C5 C6 1.555(4) .
C5 H5A 0.9900 .
C5 H5B 0.9900 .
C6 C10B 1.514(7) .
C6 C9B 1.518(8) .
C6 C10 1.522(4) .
C6 C9 1.525(4) .
C6 C5B 1.555(7) .
C7 H7A 0.9800 .
C7 H7B 0.9800 .
C7 H7C 0.9800 .
C8 H8A 0.9800 .
C8 H8B 0.9800 .
C8 H8C 0.9800 .
C9 H9A 0.9800 .
C9 H9B 0.9800 .
C9 H9C 0.9800 .
C10 H10A 0.9800 .
C10 H10B 0.9800 .
C10 H10C 0.9800 .
C3B H3B1 0.9900 .
C3B H3B2 0.9900 .
C5B H5B1 0.9900 .
C5B H5B2 0.9900 .
C7B H7B1 0.9800 .
C7B H7B2 0.9800 .
C7B H7B3 0.9800 .
C8B H8B1 0.9800 .
C8B H8B2 0.9800 .
C8B H8B3 0.9800 .
C9B H9B1 0.9800 .
C9B H9B2 0.9800 .
C9B H9B3 0.9800 .
C10B H10D 0.9800 .
C10B H10E 0.9800 .
C10B H10F 0.9800 .
